data_7200652
loop_
_publ_author_name
'Deng, Hai-Ying'
'He, Jian-Rong'
'Pan, Mei'
'Li, Lei'
'Su, Cheng-Yong'

_publ_section_title
;
 Synergistic metal and anion effects on the formation of coordination
 assemblies from a N,N&#x2032;-bis(3-pyridylmethyl)naphthalene diimide
 ligand
;
_journal_issue 5
_journal_name_full CrystEngComm
_journal_page_first 909
_journal_paper_doi 10.1039/b819608g
_journal_volume 11
_journal_year 2009
_chemical_formula_sum 'C41 H30 Co N8 O13'
_chemical_formula_weight 901.66
_chemical_name_systematic
;
?
;
_space_group_IT_number 14
_symmetry_cell_setting monoclinic
_symmetry_space_group_name_Hall '-P 2ybc'
_symmetry_space_group_name_H-M 'P 1 21/c 1'
_atom_sites_solution_hydrogens geom
_atom_sites_solution_primary direct
_atom_sites_solution_secondary difmap
_audit_creation_method SHELXL-97
_cell_angle_alpha 90.00
_cell_angle_beta 99.41
_cell_angle_gamma 90.00
_cell_formula_units_Z 4
_cell_length_a 17.462
_cell_length_b 14.342
_cell_length_c 15.258
_cell_measurement_reflns_used 5357
_cell_measurement_temperature 173(2)
_cell_measurement_theta_max 53.367
_cell_measurement_theta_min 4.346
_cell_volume 3769.794
_computing_structure_refinement 'SHELXL-97 (Sheldrick, 1997)'
_computing_structure_solution 'SHELXS-97 (Sheldrick, 1990)'
_diffrn_ambient_temperature 173(2)
_diffrn_measured_fraction_theta_full 0.990
_diffrn_measured_fraction_theta_max 0.990
_diffrn_measurement_device_type Bruker
_diffrn_radiation_monochromator graphite
_diffrn_radiation_source 'fine-focus sealed tube'
_diffrn_radiation_type MoK\a
_diffrn_radiation_wavelength 0.71073
_diffrn_reflns_av_R_equivalents 0.0344
_diffrn_reflns_av_sigmaI/netI 0.0481
_diffrn_reflns_limit_h_max 19
_diffrn_reflns_limit_h_min -22
_diffrn_reflns_limit_k_max 10
_diffrn_reflns_limit_k_min -18
_diffrn_reflns_limit_l_max 18
_diffrn_reflns_limit_l_min -19
_diffrn_reflns_number 21241
_diffrn_reflns_theta_full 27.14
_diffrn_reflns_theta_max 27.14
_diffrn_reflns_theta_min 1.85
_exptl_absorpt_coefficient_mu 0.539
_exptl_absorpt_correction_T_max 0.8338
_exptl_absorpt_correction_T_min 0.7819
_exptl_absorpt_correction_type multi-scan
_exptl_crystal_colour Red
_exptl_crystal_density_diffrn 1.589
_exptl_crystal_density_method 'not measured'
_exptl_crystal_description Block
_exptl_crystal_F_000 1852
_exptl_crystal_size_max 0.48
_exptl_crystal_size_mid 0.48
_exptl_crystal_size_min 0.35
_refine_diff_density_max 1.704
_refine_diff_density_min -0.870
_refine_diff_density_rms 0.088
_refine_ls_extinction_method none
_refine_ls_goodness_of_fit_ref 1.024
_refine_ls_hydrogen_treatment geom
_refine_ls_matrix_type full
_refine_ls_number_parameters 565
_refine_ls_number_reflns 8260
_refine_ls_number_restraints 4
_refine_ls_restrained_S_all 1.027
_refine_ls_R_factor_all 0.1026
_refine_ls_R_factor_gt 0.0631
_refine_ls_shift/su_max 0.002
_refine_ls_shift/su_mean 0.000
_refine_ls_structure_factor_coef Fsqd
_refine_ls_weighting_details 'calc w=1/[\s^2^(Fo^2^)+(0.1000P)^2^+5.0000P] where P=(Fo^2^+2Fc^2^)/3'
_refine_ls_weighting_scheme calc
_refine_ls_wR_factor_gt 0.1676
_refine_ls_wR_factor_ref 0.1961
_reflns_number_gt 5322
_reflns_number_total 8260
_reflns_threshold_expression >2sigma(I)
_cod_data_source_file b819608g.txt
_cod_data_source_block 5
_cod_depositor_comments
;
The following automatic conversions were performed:
'_symmetry_cell_setting' value 'Monoclinic' changed to 'monoclinic'
according to '/home/saulius/struct/CIF-dictionaries/cif_core.dic'
dictionary named 'cif_core.dic' version 2.4.1 from 2010-06-29.

Automatic conversion script
Id: cif_fix_enum 1527 2010-12-29 10:47:43Z saulius 
;
_cod_original_cell_volume 3769.8
_cod_original_sg_symbol_H-M P2(1)/c
_cod_database_code 7200652

loop_
_symmetry_equiv_pos_as_xyz
'x, y, z'
'-x, y+1/2, -z+1/2'
'-x, -y, -z'
'x, -y-1/2, z-1/2'

loop_
_atom_site_label
_atom_site_type_symbol
_atom_site_fract_x
_atom_site_fract_y
_atom_site_fract_z
_atom_site_U_iso_or_equiv
_atom_site_adp_type
_atom_site_occupancy
_atom_site_symmetry_multiplicity
_atom_site_calc_flag
_atom_site_refinement_flags
_atom_site_disorder_assembly
_atom_site_disorder_group
Co1 Co 0.75655(3) 0.61998(4) 1.09883(4) 0.03880(18) Uani 1 1 d . . .
C1 C 0.73041(19) 0.8199(2) 1.0306(2) 0.0270(7) Uani 1 1 d . . .
H1 H 0.7684 0.8319 1.0813 0.032 Uiso 1 1 calc R . .
C2 C 0.69951(18) 0.8950(2) 0.9795(2) 0.0244(7) Uani 1 1 d . . .
C3 C 0.6427(2) 0.8772(2) 0.9062(2) 0.0302(7) Uani 1 1 d . . .
H3 H 0.6195 0.9268 0.8700 0.036 Uiso 1 1 calc R . .
C4 C 0.6207(2) 0.7861(3) 0.8869(3) 0.0373(9) Uani 1 1 d . . .
H4 H 0.5820 0.7723 0.8373 0.045 Uiso 1 1 calc R . .
C5 C 0.6556(2) 0.7152(3) 0.9403(2) 0.0341(8) Uani 1 1 d . . .
H5 H 0.6408 0.6526 0.9255 0.041 Uiso 1 1 calc R . .
C6 C 0.7281(2) 0.9926(2) 1.0031(2) 0.0277(7) Uani 1 1 d . . .
H6A H 0.6836 1.0325 1.0112 0.033 Uiso 1 1 calc R . .
H6B H 0.7646 0.9911 1.0601 0.033 Uiso 1 1 calc R . .
C7 C 0.84628(18) 1.0120(2) 0.9389(2) 0.0242(7) Uani 1 1 d . . .
C8 C 0.88740(18) 1.0571(2) 0.8724(2) 0.0239(7) Uani 1 1 d . . .
C9 C 0.84723(18) 1.1191(2) 0.8091(2) 0.0236(7) Uani 1 1 d . . .
C10 C 0.76748(19) 1.1381(2) 0.8071(2) 0.0275(7) Uani 1 1 d . . .
C11 C 0.72565(19) 1.0926(2) 0.8722(2) 0.0291(7) Uani 1 1 d . . .
C12 C 0.96448(19) 1.0397(2) 0.8734(2) 0.0279(7) Uani 1 1 d . . .
H12 H 0.9914 0.9987 0.9167 0.034 Uiso 1 1 calc R . .
C13 C 1.00432(19) 1.0818(3) 0.8110(2) 0.0315(8) Uani 1 1 d . . .
H13 H 1.0580 1.0695 0.8124 0.038 Uiso 1 1 calc R . .
C14 C 0.96547(19) 1.1411(2) 0.7476(2) 0.0281(7) Uani 1 1 d . . .
C15 C 0.88661(19) 1.1617(2) 0.7463(2) 0.0258(7) Uani 1 1 d . . .
C16 C 0.8465(2) 1.2232(2) 0.6826(2) 0.0281(7) Uani 1 1 d . . .
C17 C 0.7690(2) 1.2403(3) 0.6823(3) 0.0348(8) Uani 1 1 d . . .
H17 H 0.7420 1.2820 0.6397 0.042 Uiso 1 1 calc R . .
C18 C 0.7292(2) 1.1973(3) 0.7438(3) 0.0343(8) Uani 1 1 d . . .
H18 H 0.6754 1.2091 0.7418 0.041 Uiso 1 1 calc R . .
C19 C 1.0076(2) 1.1831(3) 0.6812(3) 0.0349(8) Uani 1 1 d . . .
C20 C 0.8874(2) 1.2675(2) 0.6160(2) 0.0328(8) Uani 1 1 d . . .
C21 C 1.1031(2) 1.2048(3) 0.4760(3) 0.0370(9) Uani 1 1 d . . .
H21 H 1.1429 1.2317 0.5185 0.044 Uiso 1 1 calc R . .
C22 C 1.0268(2) 1.2222(3) 0.4845(2) 0.0346(8) Uani 1 1 d . . .
C23 C 0.9692(2) 1.1807(3) 0.4247(3) 0.0470(10) Uani 1 1 d . . .
H23 H 0.9161 1.1897 0.4292 0.056 Uiso 1 1 calc R . .
C24 C 0.9900(3) 1.1254(4) 0.3576(3) 0.0573(12) Uani 1 1 d . . .
H24 H 0.9513 1.0961 0.3155 0.069 Uiso 1 1 calc R . .
C25 C 1.0669(2) 1.1137(3) 0.3528(3) 0.0495(11) Uani 1 1 d . . .
H25 H 1.0804 1.0766 0.3060 0.059 Uiso 1 1 calc R . .
C26 C 0.5842(2) 0.6392(3) 1.1167(3) 0.0412(10) Uani 1 1 d . . .
H26 H 0.5976 0.7034 1.1167 0.049 Uiso 1 1 calc R . .
C27 C 0.5079(2) 0.6168(3) 1.1200(3) 0.0386(9) Uani 1 1 d . . .
C28 C 0.4888(3) 0.5231(3) 1.1215(3) 0.0424(10) Uani 1 1 d . . .
H28 H 0.4368 0.5045 1.1226 0.051 Uiso 1 1 calc R . .
C29 C 0.5459(3) 0.4580(3) 1.1213(3) 0.0492(11) Uani 1 1 d . . .
H29 H 0.5344 0.3934 1.1244 0.059 Uiso 1 1 calc R . .
C30 C 0.6201(3) 0.4870(3) 1.1165(3) 0.0443(10) Uani 1 1 d . . .
H30 H 0.6590 0.4409 1.1153 0.053 Uiso 1 1 calc R . .
C31 C 0.4455(3) 0.6898(3) 1.1218(4) 0.0575(13) Uani 1 1 d . . .
H31A H 0.3962 0.6670 1.0871 0.069 Uiso 1 1 calc R . .
H31B H 0.4372 0.6989 1.1839 0.069 Uiso 1 1 calc R . .
C32 C 0.4381(2) 0.7952(3) 0.9953(3) 0.0424(10) Uani 1 1 d . . .
C33 C 0.4534(2) 0.8881(2) 0.9600(2) 0.0315(8) Uani 1 1 d . . .
C34 C 0.49250(19) 0.9555(2) 1.0167(2) 0.0279(7) Uani 1 1 d . . .
C35 C 0.5172(2) 0.9372(3) 1.1076(2) 0.0327(8) Uani 1 1 d . . .
C36 C 0.5020(2) 0.8459(3) 1.1442(3) 0.0413(9) Uani 1 1 d . . .
C37 C 0.4295(2) 0.9078(3) 0.8719(3) 0.0418(9) Uani 1 1 d . . .
H37 H 0.4034 0.8616 0.8334 0.050 Uiso 1 1 calc R . .
C38 C 0.5562(2) 1.0044(3) 1.1613(3) 0.0448(10) Uani 1 1 d . . .
H38 H 0.5738 0.9909 1.2222 0.054 Uiso 1 1 calc R . .
C49 C 1.0093(2) 1.2882(3) 0.5557(2) 0.0348(8) Uani 1 1 d . . .
H49A H 1.0588 1.3125 0.5887 0.042 Uiso 1 1 calc R . .
H49B H 0.9793 1.3417 0.5272 0.042 Uiso 1 1 calc R . .
N1 N 0.70950(17) 0.7309(2) 1.0121(2) 0.0308(7) Uani 1 1 d . . .
N2 N 0.76766(15) 1.03334(19) 0.93366(18) 0.0245(6) Uani 1 1 d . . .
N3 N 0.96503(17) 1.2440(2) 0.6192(2) 0.0318(7) Uani 1 1 d . . .
N4 N 1.12445(19) 1.1520(2) 0.4112(2) 0.0431(8) Uani 1 1 d . . .
N5 N 0.64055(19) 0.5769(2) 1.1135(2) 0.0386(7) Uani 1 1 d . . .
N7 N 0.7785(3) 0.4608(3) 1.0173(3) 0.0636(11) Uani 1 1 d . . .
N8 N 0.7808(2) 0.6666(3) 1.2659(2) 0.0497(10) Uani 1 1 d . . .
N9 N 0.46519(19) 0.7799(2) 1.0855(2) 0.0418(8) Uani 1 1 d . . .
O1 O 0.87766(13) 0.95898(17) 0.99510(15) 0.0311(5) Uani 1 1 d . . .
O2 O 0.65668(14) 1.10519(19) 0.87138(19) 0.0431(7) Uani 1 1 d . . .
O3 O 0.85557(16) 1.3221(2) 0.56075(19) 0.0472(7) Uani 1 1 d . . .
O4 O 1.07484(15) 1.1675(2) 0.6781(2) 0.0560(9) Uani 1 1 d . . .
O5 O 0.7418(2) 0.5301(2) 0.9809(2) 0.0674(10) Uani 1 1 d . . .
O6 O 0.8024(3) 0.4706(3) 1.0989(3) 0.0916(13) Uani 1 1 d . . .
O7 O 0.7855(3) 0.3894(3) 0.9739(3) 0.0937(14) Uani 1 1 d . . .
O9 O 0.78905(19) 0.5840(3) 1.2400(2) 0.0620(9) Uani 1 1 d . . .
O10 O 0.79449(19) 0.6890(3) 1.3442(2) 0.0727(12) Uani 1 1 d . . .
O11 O 0.75702(18) 0.7239(2) 1.20419(19) 0.0501(7) Uani 1 1 d . . .
O12 O 0.40396(18) 0.7347(2) 0.9493(2) 0.0590(9) Uani 1 1 d . . .
O13 O 0.52107(19) 0.8264(2) 1.2225(2) 0.0584(9) Uani 1 1 d . . .
O1W O 0.6994(3) 0.4221(4) 0.7982(4) 0.0581(14) Uiso 0.60 1 d PD A 1
C2W C 0.7558(7) 0.5713(8) 0.7563(8) 0.091(3) Uiso 0.60 1 d PD A 1
C1W C 0.7612(7) 0.4663(9) 0.7647(10) 0.121(5) Uiso 0.60 1 d PD A 1
O2W O 0.6830(9) 0.4806(12) 0.8177(11) 0.139(5) Uiso 0.40 1 d PD B 2
C4W C 0.8051(7) 0.5091(9) 0.7595(8) 0.059(3) Uiso 0.40 1 d PD B 2
C3W C 0.7273(8) 0.5380(11) 0.7731(10) 0.073(4) Uiso 0.40 1 d PD B 2

loop_
_atom_site_aniso_label
_atom_site_aniso_U_11
_atom_site_aniso_U_22
_atom_site_aniso_U_33
_atom_site_aniso_U_23
_atom_site_aniso_U_13
_atom_site_aniso_U_12
Co1 0.0370(3) 0.0355(3) 0.0464(3) 0.0133(2) 0.0143(2) 0.0103(2)
C1 0.0247(17) 0.0318(18) 0.0259(17) 0.0019(14) 0.0082(13) -0.0001(14)
C2 0.0206(15) 0.0275(17) 0.0279(17) 0.0018(13) 0.0122(13) 0.0009(13)
C3 0.0292(18) 0.0327(19) 0.0289(18) 0.0020(15) 0.0053(14) 0.0037(15)
C4 0.033(2) 0.042(2) 0.035(2) -0.0044(17) 0.0000(15) -0.0051(16)
C5 0.0329(19) 0.0283(19) 0.043(2) -0.0003(16) 0.0107(16) -0.0040(15)
C6 0.0293(17) 0.0278(17) 0.0285(17) -0.0005(14) 0.0121(14) -0.0001(14)
C7 0.0248(16) 0.0223(16) 0.0260(17) -0.0028(13) 0.0061(13) -0.0025(13)
C8 0.0215(16) 0.0244(16) 0.0262(17) -0.0026(13) 0.0051(13) -0.0034(13)
C9 0.0228(16) 0.0209(15) 0.0283(17) -0.0029(13) 0.0075(13) -0.0024(13)
C10 0.0245(17) 0.0242(17) 0.0350(19) 0.0035(14) 0.0081(14) 0.0029(13)
C11 0.0239(17) 0.0255(17) 0.039(2) 0.0044(15) 0.0094(14) 0.0032(14)
C12 0.0249(17) 0.0315(18) 0.0272(18) 0.0017(14) 0.0032(13) 0.0004(14)
C13 0.0186(16) 0.040(2) 0.0356(19) 0.0023(16) 0.0038(14) 0.0007(15)
C14 0.0245(17) 0.0306(18) 0.0304(18) 0.0001(14) 0.0078(14) -0.0046(14)
C15 0.0262(17) 0.0222(16) 0.0297(18) -0.0028(13) 0.0068(13) -0.0012(13)
C16 0.0289(17) 0.0233(17) 0.0332(18) 0.0048(14) 0.0086(14) 0.0020(13)
C17 0.0330(19) 0.0304(19) 0.042(2) 0.0142(16) 0.0103(16) 0.0088(15)
C18 0.0277(18) 0.0310(19) 0.047(2) 0.0087(16) 0.0131(16) 0.0070(15)
C19 0.0269(19) 0.041(2) 0.039(2) 0.0069(17) 0.0103(15) -0.0011(15)
C20 0.037(2) 0.0270(18) 0.037(2) 0.0060(15) 0.0133(16) 0.0025(15)
C21 0.035(2) 0.042(2) 0.035(2) -0.0027(17) 0.0095(16) -0.0110(17)
C22 0.037(2) 0.034(2) 0.035(2) 0.0030(16) 0.0135(16) -0.0079(16)
C23 0.034(2) 0.056(3) 0.053(3) -0.002(2) 0.0120(18) -0.0061(19)
C24 0.046(3) 0.070(3) 0.054(3) -0.019(2) 0.004(2) -0.016(2)
C25 0.042(2) 0.062(3) 0.046(2) -0.021(2) 0.0117(19) -0.013(2)
C26 0.045(2) 0.0250(19) 0.059(3) 0.0116(17) 0.0239(19) 0.0044(16)
C27 0.043(2) 0.033(2) 0.045(2) 0.0097(17) 0.0216(18) 0.0042(17)
C28 0.049(2) 0.036(2) 0.046(2) 0.0078(18) 0.0201(19) -0.0056(18)
C29 0.063(3) 0.028(2) 0.063(3) 0.0097(19) 0.029(2) -0.0017(19)
C30 0.054(3) 0.027(2) 0.056(3) 0.0114(18) 0.022(2) 0.0116(18)
C31 0.045(2) 0.041(2) 0.096(4) 0.026(2) 0.038(2) 0.008(2)
C32 0.0269(19) 0.032(2) 0.072(3) -0.002(2) 0.0190(19) 0.0057(16)
C33 0.0270(18) 0.0321(19) 0.038(2) -0.0033(15) 0.0130(15) 0.0043(14)
C34 0.0233(16) 0.0293(18) 0.0332(19) 0.0004(14) 0.0106(14) 0.0073(14)
C35 0.0350(19) 0.037(2) 0.0285(18) 0.0053(15) 0.0118(15) 0.0093(16)
C36 0.039(2) 0.041(2) 0.048(2) 0.0135(19) 0.0185(18) 0.0168(18)
C37 0.038(2) 0.049(2) 0.038(2) -0.0114(18) 0.0068(17) -0.0012(18)
C38 0.044(2) 0.063(3) 0.028(2) 0.0037(19) 0.0060(17) 0.006(2)
C49 0.035(2) 0.034(2) 0.039(2) 0.0061(16) 0.0167(16) -0.0061(16)
N1 0.0297(15) 0.0280(15) 0.0364(16) 0.0056(13) 0.0107(13) 0.0018(12)
N2 0.0233(14) 0.0250(14) 0.0274(14) -0.0003(11) 0.0103(11) -0.0028(11)
N3 0.0304(16) 0.0309(16) 0.0367(16) 0.0087(13) 0.0128(13) -0.0019(13)
N4 0.0358(18) 0.049(2) 0.047(2) -0.0116(16) 0.0123(15) -0.0129(15)
N5 0.0455(19) 0.0293(16) 0.0450(19) 0.0091(14) 0.0190(15) 0.0073(14)
N7 0.089(3) 0.045(2) 0.063(3) 0.008(2) 0.027(2) 0.006(2)
N8 0.0324(18) 0.073(3) 0.044(2) 0.019(2) 0.0087(15) -0.0101(18)
N9 0.0352(18) 0.0346(18) 0.061(2) 0.0119(16) 0.0223(16) 0.0087(14)
O1 0.0292(13) 0.0356(14) 0.0279(13) 0.0078(11) 0.0027(10) 0.0002(10)
O2 0.0270(14) 0.0464(16) 0.0604(18) 0.0210(13) 0.0209(13) 0.0112(12)
O3 0.0424(16) 0.0453(17) 0.0572(18) 0.0269(14) 0.0185(14) 0.0111(13)
O4 0.0276(15) 0.081(2) 0.062(2) 0.0329(17) 0.0179(13) 0.0075(14)
O5 0.082(2) 0.0468(19) 0.079(2) 0.0009(17) 0.031(2) 0.0180(18)
O6 0.114(4) 0.076(3) 0.083(3) 0.030(2) 0.009(3) -0.007(2)
O7 0.126(4) 0.054(2) 0.110(3) 0.001(2) 0.047(3) 0.031(2)
O9 0.0521(19) 0.074(2) 0.062(2) 0.0342(19) 0.0172(16) 0.0157(18)
O10 0.051(2) 0.135(4) 0.0311(17) 0.0154(19) 0.0035(14) -0.029(2)
O11 0.0558(18) 0.0551(18) 0.0378(16) 0.0170(14) 0.0030(13) -0.0042(15)
O12 0.0458(18) 0.0379(17) 0.094(3) -0.0135(17) 0.0137(17) -0.0059(14)
O13 0.064(2) 0.066(2) 0.0486(19) 0.0271(16) 0.0211(15) 0.0272(17)

loop_
_atom_type_symbol
_atom_type_description
_atom_type_scat_dispersion_real
_atom_type_scat_dispersion_imag
_atom_type_scat_source
C C 0.0033 0.0016 'International Tables Vol C Tables 4.2.6.8 and 6.1.1.4'
H H 0.0000 0.0000 'International Tables Vol C Tables 4.2.6.8 and 6.1.1.4'
N N 0.0061 0.0033 'International Tables Vol C Tables 4.2.6.8 and 6.1.1.4'
O O 0.0106 0.0060 'International Tables Vol C Tables 4.2.6.8 and 6.1.1.4'
Co Co 0.3494 0.9721 'International Tables Vol C Tables 4.2.6.8 and 6.1.1.4'

loop_
_geom_angle_atom_site_label_1
_geom_angle_atom_site_label_2
_geom_angle_atom_site_label_3
_geom_angle
_geom_angle_site_symmetry_1
_geom_angle_site_symmetry_3
_geom_angle_publ_flag
N1 Co1 N4 94.27(12) . 2_746 ?
N1 Co1 N5 90.29(11) . . ?
N4 Co1 N5 175.28(12) 2_746 . ?
N1 Co1 O11 84.44(11) . . ?
N4 Co1 O11 91.10(13) 2_746 . ?
N5 Co1 O11 90.55(12) . . ?
N1 Co1 O5 87.03(12) . . ?
N4 Co1 O5 93.00(14) 2_746 . ?
N5 Co1 O5 86.01(13) . . ?
O11 Co1 O5 170.78(12) . . ?
N1 Co1 O9 142.23(14) . . ?
N4 Co1 O9 91.28(12) 2_746 . ?
N5 Co1 O9 85.84(12) . . ?
O11 Co1 O9 58.09(13) . . ?
O5 Co1 O9 129.99(14) . . ?
N1 Co1 O6 142.53(15) . . ?
N4 Co1 O6 81.87(15) 2_746 . ?
N5 Co1 O6 93.76(14) . . ?
O11 Co1 O6 132.66(14) . . ?
O5 Co1 O6 56.23(15) . . ?
O9 Co1 O6 75.24(16) . . ?
N1 C1 C2 123.5(3) . . ?
N1 C1 H1 118.2 . . ?
C2 C1 H1 118.2 . . ?
C1 C2 C3 118.0(3) . . ?
C1 C2 C6 120.2(3) . . ?
C3 C2 C6 121.7(3) . . ?
C4 C3 C2 118.8(3) . . ?
C4 C3 H3 120.6 . . ?
C2 C3 H3 120.6 . . ?
C3 C4 C5 119.5(3) . . ?
C3 C4 H4 120.3 . . ?
C5 C4 H4 120.3 . . ?
N1 C5 C4 122.7(3) . . ?
N1 C5 H5 118.7 . . ?
C4 C5 H5 118.7 . . ?
N2 C6 C2 111.8(3) . . ?
N2 C6 H6A 109.3 . . ?
C2 C6 H6A 109.3 . . ?
N2 C6 H6B 109.3 . . ?
C2 C6 H6B 109.3 . . ?
H6A C6 H6B 107.9 . . ?
O1 C7 N2 120.4(3) . . ?
O1 C7 C8 123.1(3) . . ?
N2 C7 C8 116.5(3) . . ?
C12 C8 C9 120.0(3) . . ?
C12 C8 C7 119.9(3) . . ?
C9 C8 C7 120.1(3) . . ?
C15 C9 C8 119.7(3) . . ?
C15 C9 C10 119.4(3) . . ?
C8 C9 C10 120.8(3) . . ?
C18 C10 C9 119.8(3) . . ?
C18 C10 C11 120.6(3) . . ?
C9 C10 C11 119.6(3) . . ?
O2 C11 N2 120.8(3) . . ?
O2 C11 C10 121.7(3) . . ?
N2 C11 C10 117.5(3) . . ?
C8 C12 C13 120.7(3) . . ?
C8 C12 H12 119.7 . . ?
C13 C12 H12 119.7 . . ?
C14 C13 C12 119.9(3) . . ?
C14 C13 H13 120.0 . . ?
C12 C13 H13 120.0 . . ?
C13 C14 C15 120.5(3) . . ?
C13 C14 C19 119.4(3) . . ?
C15 C14 C19 120.1(3) . . ?
C14 C15 C9 119.1(3) . . ?
C14 C15 C16 121.1(3) . . ?
C9 C15 C16 119.8(3) . . ?
C17 C16 C15 119.5(3) . . ?
C17 C16 C20 120.5(3) . . ?
C15 C16 C20 120.1(3) . . ?
C16 C17 C18 121.0(3) . . ?
C16 C17 H17 119.5 . . ?
C18 C17 H17 119.5 . . ?
C10 C18 C17 120.4(3) . . ?
C10 C18 H18 119.8 . . ?
C17 C18 H18 119.8 . . ?
O4 C19 N3 120.1(3) . . ?
O4 C19 C14 123.3(3) . . ?
N3 C19 C14 116.6(3) . . ?
O3 C20 N3 120.9(3) . . ?
O3 C20 C16 122.4(3) . . ?
N3 C20 C16 116.7(3) . . ?
N4 C21 C22 123.9(4) . . ?
N4 C21 H21 118.1 . . ?
C22 C21 H21 118.1 . . ?
C23 C22 C21 118.0(4) . . ?
C23 C22 C49 122.5(4) . . ?
C21 C22 C49 119.4(3) . . ?
C22 C23 C24 119.1(4) . . ?
C22 C23 H23 120.5 . . ?
C24 C23 H23 120.5 . . ?
C25 C24 C23 119.1(4) . . ?
C25 C24 H24 120.4 . . ?
C23 C24 H24 120.4 . . ?
N4 C25 C24 123.2(4) . . ?
N4 C25 H25 118.4 . . ?
C24 C25 H25 118.4 . . ?
N5 C26 C27 124.6(4) . . ?
N5 C26 H26 117.7 . . ?
C27 C26 H26 117.7 . . ?
C26 C27 C28 117.5(4) . . ?
C26 C27 C31 122.8(4) . . ?
C28 C27 C31 119.7(4) . . ?
C29 C28 C27 119.1(4) . . ?
C29 C28 H28 120.5 . . ?
C27 C28 H28 120.5 . . ?
C28 C29 C30 119.2(4) . . ?
C28 C29 H29 120.4 . . ?
C30 C29 H29 120.4 . . ?
N5 C30 C29 123.5(4) . . ?
N5 C30 H30 118.2 . . ?
C29 C30 H30 118.2 . . ?
N9 C31 C27 112.8(3) . . ?
N9 C31 H31A 109.0 . . ?
C27 C31 H31A 109.0 . . ?
N9 C31 H31B 109.0 . . ?
C27 C31 H31B 109.0 . . ?
H31A C31 H31B 107.8 . . ?
O12 C32 N9 120.9(4) . . ?
O12 C32 C33 122.5(4) . . ?
N9 C32 C33 116.7(4) . . ?
C37 C33 C34 120.3(4) . . ?
C37 C33 C32 119.9(4) . . ?
C34 C33 C32 119.8(3) . . ?
C33 C34 C35 121.3(3) . . ?
C33 C34 C34 120.0(4) . 3_677 ?
C35 C34 C34 118.6(4) . 3_677 ?
C38 C35 C34 119.9(4) . . ?
C38 C35 C36 120.3(4) . . ?
C34 C35 C36 119.8(4) . . ?
O13 C36 N9 120.0(4) . . ?
O13 C36 C35 122.8(4) . . ?
N9 C36 C35 117.2(3) . . ?
C33 C37 C38 119.9(4) . 3_677 ?
C33 C37 H37 120.1 . . ?
C38 C37 H37 120.1 3_677 . ?
C35 C38 C37 121.2(4) . 3_677 ?
C35 C38 H38 119.4 . . ?
C37 C38 H38 119.4 3_677 . ?
N3 C49 C22 113.1(3) . . ?
N3 C49 H49A 109.0 . . ?
C22 C49 H49A 109.0 . . ?
N3 C49 H49B 109.0 . . ?
C22 C49 H49B 109.0 . . ?
H49A C49 H49B 107.8 . . ?
C5 N1 C1 117.5(3) . . ?
C5 N1 Co1 121.7(2) . . ?
C1 N1 Co1 120.7(2) . . ?
C11 N2 C7 125.5(3) . . ?
C11 N2 C6 118.1(3) . . ?
C7 N2 C6 116.3(3) . . ?
C20 N3 C19 125.4(3) . . ?
C20 N3 C49 119.0(3) . . ?
C19 N3 C49 115.5(3) . . ?
C21 N4 C25 116.7(3) . . ?
C21 N4 Co1 123.9(3) . 2_756 ?
C25 N4 Co1 119.3(3) . 2_756 ?
C26 N5 C30 116.1(3) . . ?
C26 N5 Co1 121.3(3) . . ?
C30 N5 Co1 122.5(3) . . ?
O7 N7 O6 125.4(5) . . ?
O7 N7 O5 120.3(5) . . ?
O6 N7 O5 114.3(4) . . ?
O10 N8 O9 122.6(4) . . ?
O10 N8 O11 122.9(5) . . ?
O9 N8 O11 114.6(4) . . ?
C36 N9 C32 125.1(3) . . ?
C36 N9 C31 117.9(4) . . ?
C32 N9 C31 116.6(4) . . ?
N7 O5 Co1 96.9(3) . . ?
N7 O6 Co1 92.6(3) . . ?
N8 O9 Co1 93.6(2) . . ?
N8 O11 Co1 93.7(3) . . ?
O1W C1W C2W 115.9(11) . . ?
O2W C3W C4W 120.5(14) . . ?

loop_
_geom_bond_atom_site_label_1
_geom_bond_atom_site_label_2
_geom_bond_distance
_geom_bond_site_symmetry_2
_geom_bond_publ_flag
Co1 N1 2.146(3) . ?
Co1 N4 2.158(3) 2_746 ?
Co1 N5 2.164(3) . ?
Co1 O11 2.191(3) . ?
Co1 O5 2.194(4) . ?
Co1 O9 2.197(3) . ?
Co1 O6 2.287(5) . ?
C1 N1 1.344(4) . ?
C1 C2 1.386(5) . ?
C1 H1 0.9500 . ?
C2 C3 1.393(5) . ?
C2 C6 1.510(5) . ?
C3 C4 1.379(5) . ?
C3 H3 0.9500 . ?
C4 C5 1.381(5) . ?
C4 H4 0.9500 . ?
C5 N1 1.342(5) . ?
C5 H5 0.9500 . ?
C6 N2 1.476(4) . ?
C6 H6A 0.9900 . ?
C6 H6B 0.9900 . ?
C7 O1 1.209(4) . ?
C7 N2 1.396(4) . ?
C7 C8 1.483(4) . ?
C8 C12 1.367(5) . ?
C8 C9 1.413(5) . ?
C9 C15 1.406(5) . ?
C9 C10 1.414(5) . ?
C10 C18 1.374(5) . ?
C10 C11 1.478(5) . ?
C11 O2 1.216(4) . ?
C11 N2 1.384(4) . ?
C12 C13 1.404(5) . ?
C12 H12 0.9500 . ?
C13 C14 1.380(5) . ?
C13 H13 0.9500 . ?
C14 C15 1.406(5) . ?
C14 C19 1.475(5) . ?
C15 C16 1.411(5) . ?
C16 C17 1.374(5) . ?
C16 C20 1.478(5) . ?
C17 C18 1.398(5) . ?
C17 H17 0.9500 . ?
C18 H18 0.9500 . ?
C19 O4 1.204(4) . ?
C19 N3 1.406(5) . ?
C20 O3 1.216(4) . ?
C20 N3 1.391(5) . ?
C21 N4 1.346(5) . ?
C21 C22 1.384(5) . ?
C21 H21 0.9500 . ?
C22 C23 1.378(6) . ?
C22 C49 1.508(5) . ?
C23 C24 1.389(6) . ?
C23 H23 0.9500 . ?
C24 C25 1.366(6) . ?
C24 H24 0.9500 . ?
C25 N4 1.347(5) . ?
C25 H25 0.9500 . ?
C26 N5 1.335(5) . ?
C26 C27 1.381(6) . ?
C26 H26 0.9500 . ?
C27 C28 1.385(5) . ?
C27 C31 1.515(6) . ?
C28 C29 1.367(6) . ?
C28 H28 0.9500 . ?
C29 C30 1.374(6) . ?
C29 H29 0.9500 . ?
C30 N5 1.341(5) . ?
C30 H30 0.9500 . ?
C31 N9 1.468(5) . ?
C31 H31A 0.9900 . ?
C31 H31B 0.9900 . ?
C32 O12 1.211(5) . ?
C32 N9 1.397(6) . ?
C32 C33 1.477(5) . ?
C33 C37 1.371(6) . ?
C33 C34 1.399(5) . ?
C34 C35 1.408(5) . ?
C34 C34 1.414(7) 3_677 ?
C35 C38 1.372(6) . ?
C35 C36 1.465(5) . ?
C36 O13 1.219(5) . ?
C36 N9 1.387(6) . ?
C37 C38 1.395(6) 3_677 ?
C37 H37 0.9500 . ?
C38 C37 1.395(6) 3_677 ?
C38 H38 0.9500 . ?
C49 N3 1.478(4) . ?
C49 H49A 0.9900 . ?
C49 H49B 0.9900 . ?
N4 Co1 2.158(3) 2_756 ?
N7 O7 1.236(6) . ?
N7 O6 1.255(6) . ?
N7 O5 1.261(5) . ?
N8 O10 1.222(5) . ?
N8 O9 1.264(5) . ?
N8 O11 1.268(4) . ?
O1W C1W 1.416(9) . ?
C2W C1W 1.513(14) . ?
O2W C3W 1.382(9) . ?
C4W C3W 1.467(14) . ?

loop_
_geom_torsion_atom_site_label_1
_geom_torsion_atom_site_label_2
_geom_torsion_atom_site_label_3
_geom_torsion_atom_site_label_4
_geom_torsion
_geom_torsion_site_symmetry_1
_geom_torsion_site_symmetry_2
_geom_torsion_site_symmetry_3
_geom_torsion_site_symmetry_4
_geom_torsion_publ_flag
N1 C1 C2 C3 1.3(5) . . . . ?
N1 C1 C2 C6 -177.9(3) . . . . ?
C1 C2 C3 C4 -1.0(5) . . . . ?
C6 C2 C3 C4 178.2(3) . . . . ?
C2 C3 C4 C5 -0.2(5) . . . . ?
C3 C4 C5 N1 1.4(6) . . . . ?
C1 C2 C6 N2 115.0(3) . . . . ?
C3 C2 C6 N2 -64.1(4) . . . . ?
O1 C7 C8 C12 -0.3(5) . . . . ?
N2 C7 C8 C12 179.9(3) . . . . ?
O1 C7 C8 C9 -179.4(3) . . . . ?
N2 C7 C8 C9 0.8(4) . . . . ?
C12 C8 C9 C15 0.9(5) . . . . ?
C7 C8 C9 C15 180.0(3) . . . . ?
C12 C8 C9 C10 -179.9(3) . . . . ?
C7 C8 C9 C10 -0.8(5) . . . . ?
C15 C9 C10 C18 0.4(5) . . . . ?
C8 C9 C10 C18 -178.8(3) . . . . ?
C15 C9 C10 C11 179.2(3) . . . . ?
C8 C9 C10 C11 0.0(5) . . . . ?
C18 C10 C11 O2 0.7(6) . . . . ?
C9 C10 C11 O2 -178.1(3) . . . . ?
C18 C10 C11 N2 179.6(3) . . . . ?
C9 C10 C11 N2 0.8(5) . . . . ?
C9 C8 C12 C13 -0.9(5) . . . . ?
C7 C8 C12 C13 180.0(3) . . . . ?
C8 C12 C13 C14 -0.3(5) . . . . ?
C12 C13 C14 C15 1.7(5) . . . . ?
C12 C13 C14 C19 -178.6(3) . . . . ?
C13 C14 C15 C9 -1.7(5) . . . . ?
C19 C14 C15 C9 178.5(3) . . . . ?
C13 C14 C15 C16 179.1(3) . . . . ?
C19 C14 C15 C16 -0.6(5) . . . . ?
C8 C9 C15 C14 0.5(5) . . . . ?
C10 C9 C15 C14 -178.8(3) . . . . ?
C8 C9 C15 C16 179.6(3) . . . . ?
C10 C9 C15 C16 0.4(5) . . . . ?
C14 C15 C16 C17 178.7(3) . . . . ?
C9 C15 C16 C17 -0.4(5) . . . . ?
C14 C15 C16 C20 -0.3(5) . . . . ?
C9 C15 C16 C20 -179.4(3) . . . . ?
C15 C16 C17 C18 -0.4(6) . . . . ?
C20 C16 C17 C18 178.6(4) . . . . ?
C9 C10 C18 C17 -1.2(6) . . . . ?
C11 C10 C18 C17 180.0(3) . . . . ?
C16 C17 C18 C10 1.2(6) . . . . ?
C13 C14 C19 O4 1.0(6) . . . . ?
C15 C14 C19 O4 -179.2(4) . . . . ?
C13 C14 C19 N3 -179.1(3) . . . . ?
C15 C14 C19 N3 0.7(5) . . . . ?
C17 C16 C20 O3 2.2(6) . . . . ?
C15 C16 C20 O3 -178.8(4) . . . . ?
C17 C16 C20 N3 -177.9(3) . . . . ?
C15 C16 C20 N3 1.1(5) . . . . ?
N4 C21 C22 C23 2.1(6) . . . . ?
N4 C21 C22 C49 -175.5(4) . . . . ?
C21 C22 C23 C24 -1.6(6) . . . . ?
C49 C22 C23 C24 176.0(4) . . . . ?
C22 C23 C24 C25 0.1(7) . . . . ?
C23 C24 C25 N4 1.1(8) . . . . ?
N5 C26 C27 C28 1.0(7) . . . . ?
N5 C26 C27 C31 -178.8(4) . . . . ?
C26 C27 C28 C29 1.2(6) . . . . ?
C31 C27 C28 C29 -178.9(4) . . . . ?
C27 C28 C29 C30 -2.2(6) . . . . ?
C28 C29 C30 N5 1.2(7) . . . . ?
C26 C27 C31 N9 22.5(7) . . . . ?
C28 C27 C31 N9 -157.3(4) . . . . ?
O12 C32 C33 C37 -0.9(6) . . . . ?
N9 C32 C33 C37 179.0(3) . . . . ?
O12 C32 C33 C34 179.4(3) . . . . ?
N9 C32 C33 C34 -0.7(5) . . . . ?
C37 C33 C34 C35 179.7(3) . . . . ?
C32 C33 C34 C35 -0.6(5) . . . . ?
C37 C33 C34 C34 0.1(6) . . . 3_677 ?
C32 C33 C34 C34 179.8(4) . . . 3_677 ?
C33 C34 C35 C38 179.3(3) . . . . ?
C34 C34 C35 C38 -1.1(6) 3_677 . . . ?
C33 C34 C35 C36 0.0(5) . . . . ?
C34 C34 C35 C36 179.6(4) 3_677 . . . ?
C38 C35 C36 O13 1.7(6) . . . . ?
C34 C35 C36 O13 -179.0(3) . . . . ?
C38 C35 C36 N9 -177.4(3) . . . . ?
C34 C35 C36 N9 2.0(5) . . . . ?
C34 C33 C37 C38 -0.5(6) . . . 3_677 ?
C32 C33 C37 C38 179.8(3) . . . 3_677 ?
C34 C35 C38 C37 1.6(6) . . . 3_677 ?
C36 C35 C38 C37 -179.1(4) . . . 3_677 ?
C23 C22 C49 N3 62.0(5) . . . . ?
C21 C22 C49 N3 -120.5(4) . . . . ?
C4 C5 N1 C1 -1.1(5) . . . . ?
C4 C5 N1 Co1 175.6(3) . . . . ?
C2 C1 N1 C5 -0.2(5) . . . . ?
C2 C1 N1 Co1 -176.9(2) . . . . ?
N4 Co1 N1 C5 125.6(3) 2_746 . . . ?
N5 Co1 N1 C5 -53.2(3) . . . . ?
O11 Co1 N1 C5 -143.7(3) . . . . ?
O5 Co1 N1 C5 32.8(3) . . . . ?
O9 Co1 N1 C5 -136.8(3) . . . . ?
O6 Co1 N1 C5 43.4(4) . . . . ?
N4 Co1 N1 C1 -57.8(3) 2_746 . . . ?
N5 Co1 N1 C1 123.4(3) . . . . ?
O11 Co1 N1 C1 32.9(3) . . . . ?
O5 Co1 N1 C1 -150.6(3) . . . . ?
O9 Co1 N1 C1 39.8(3) . . . . ?
O6 Co1 N1 C1 -140.0(3) . . . . ?
O2 C11 N2 C7 178.1(3) . . . . ?
C10 C11 N2 C7 -0.8(5) . . . . ?
O2 C11 N2 C6 -5.4(5) . . . . ?
C10 C11 N2 C6 175.7(3) . . . . ?
O1 C7 N2 C11 -179.8(3) . . . . ?
C8 C7 N2 C11 0.0(5) . . . . ?
O1 C7 N2 C6 3.7(4) . . . . ?
C8 C7 N2 C6 -176.5(3) . . . . ?
C2 C6 N2 C11 98.1(3) . . . . ?
C2 C6 N2 C7 -85.1(3) . . . . ?
O3 C20 N3 C19 178.8(4) . . . . ?
C16 C20 N3 C19 -1.1(5) . . . . ?
O3 C20 N3 C49 1.5(5) . . . . ?
C16 C20 N3 C49 -178.4(3) . . . . ?
O4 C19 N3 C20 -179.9(4) . . . . ?
C14 C19 N3 C20 0.2(5) . . . . ?
O4 C19 N3 C49 -2.5(5) . . . . ?
C14 C19 N3 C49 177.6(3) . . . . ?
C22 C49 N3 C20 -107.9(4) . . . . ?
C22 C49 N3 C19 74.6(4) . . . . ?
C22 C21 N4 C25 -1.0(6) . . . . ?
C22 C21 N4 Co1 -177.3(3) . . . 2_756 ?
C24 C25 N4 C21 -0.7(7) . . . . ?
C24 C25 N4 Co1 175.8(4) . . . 2_756 ?
C27 C26 N5 C30 -2.1(6) . . . . ?
C27 C26 N5 Co1 175.5(3) . . . . ?
C29 C30 N5 C26 0.9(6) . . . . ?
C29 C30 N5 Co1 -176.6(3) . . . . ?
N1 Co1 N5 C26 -36.5(3) . . . . ?
N4 Co1 N5 C26 158.4(15) 2_746 . . . ?
O11 Co1 N5 C26 47.9(3) . . . . ?
O5 Co1 N5 C26 -123.5(3) . . . . ?
O9 Co1 N5 C26 105.9(3) . . . . ?
O6 Co1 N5 C26 -179.2(3) . . . . ?
N1 Co1 N5 C30 140.9(3) . . . . ?
N4 Co1 N5 C30 -24.2(18) 2_746 . . . ?
O11 Co1 N5 C30 -134.7(3) . . . . ?
O5 Co1 N5 C30 53.9(3) . . . . ?
O9 Co1 N5 C30 -76.7(3) . . . . ?
O6 Co1 N5 C30 -1.9(3) . . . . ?
O13 C36 N9 C32 177.5(3) . . . . ?
C35 C36 N9 C32 -3.5(5) . . . . ?
O13 C36 N9 C31 4.3(5) . . . . ?
C35 C36 N9 C31 -176.6(3) . . . . ?
O12 C32 N9 C36 -177.2(4) . . . . ?
C33 C32 N9 C36 2.8(5) . . . . ?
O12 C32 N9 C31 -4.0(5) . . . . ?
C33 C32 N9 C31 176.0(3) . . . . ?
C27 C31 N9 C36 -93.1(5) . . . . ?
C27 C31 N9 C32 93.2(5) . . . . ?
O7 N7 O5 Co1 179.8(4) . . . . ?
O6 N7 O5 Co1 2.9(5) . . . . ?
N1 Co1 O5 N7 170.5(3) . . . . ?
N4 Co1 O5 N7 76.4(3) 2_746 . . . ?
N5 Co1 O5 N7 -99.0(3) . . . . ?
O11 Co1 O5 N7 -167.2(7) . . . . ?
O9 Co1 O5 N7 -17.8(4) . . . . ?
O6 Co1 O5 N7 -1.7(3) . . . . ?
O7 N7 O6 Co1 -179.5(5) . . . . ?
O5 N7 O6 Co1 -2.8(4) . . . . ?
N1 Co1 O6 N7 -11.0(4) . . . . ?
N4 Co1 O6 N7 -97.4(3) 2_746 . . . ?
N5 Co1 O6 N7 84.4(3) . . . . ?
O11 Co1 O6 N7 178.6(3) . . . . ?
O5 Co1 O6 N7 1.7(3) . . . . ?
O9 Co1 O6 N7 169.1(3) . . . . ?
O10 N8 O9 Co1 -177.6(3) . . . . ?
O11 N8 O9 Co1 2.5(3) . . . . ?
N1 Co1 O9 N8 -9.7(3) . . . . ?
N4 Co1 O9 N8 89.0(2) 2_746 . . . ?
N5 Co1 O9 N8 -94.8(2) . . . . ?
O11 Co1 O9 N8 -1.5(2) . . . . ?
O5 Co1 O9 N8 -176.0(2) . . . . ?
O6 Co1 O9 N8 170.2(3) . . . . ?
O10 N8 O11 Co1 177.6(3) . . . . ?
O9 N8 O11 Co1 -2.5(3) . . . . ?
N1 Co1 O11 N8 176.5(2) . . . . ?
N4 Co1 O11 N8 -89.3(2) 2_746 . . . ?
N5 Co1 O11 N8 86.3(2) . . . . ?
O5 Co1 O11 N8 154.2(7) . . . . ?
O9 Co1 O11 N8 1.5(2) . . . . ?
O6 Co1 O11 N8 -9.3(3) . . . . ?
